data_7038503
loop_
_publ_author_name
'Brouillet, Etienne V.'
'Kennedy, Alan R.'
'Koszinowski, Konrad'
'McLellan, Ross'
'Mulvey, Robert E.'
'Robertson, Stuart D.'

_publ_section_title
;
 Exposing elusive cationic magnesium-chloro aggregates in aluminate
 complexes through donor control.
;
_journal_issue 13
_journal_name_full 'Dalton transactions (Cambridge, England : 2003)'
_journal_page_first 5590
_journal_page_last 5597
_journal_paper_doi 10.1039/c6dt00531d
_journal_volume 45
_journal_year 2016
_chemical_formula_moiety ' C30 H60 Cl5 Mg3 O6, C15 H26 Al Cl3 N Si'
_chemical_formula_sum 'C45 H86 Al Cl8 Mg3 N O6 Si'
_chemical_formula_weight 1148.74
_chemical_name_systematic
;
 ?
;
_chemical_properties_physical 'Air-sensitive, Moisture-sensitive, Oxygen-sensitive'
_space_group_crystal_system monoclinic
_space_group_IT_number 14
_space_group_name_H-M_alt 'P 1 21/n 1'
_symmetry_space_group_name_Hall '-P 2yn'
_symmetry_space_group_name_H-M 'P 1 21/n 1'
_atom_sites_solution_hydrogens geom
_atom_sites_solution_primary direct
_audit_creation_date 2015-09-10
_audit_creation_method
;
Olex2 1.2
(compiled 2015.01.26 svn.r3150 for OlexSys, GUI svn.r4998)
;
_audit_update_record
;
2015-12-22 deposited with the CCDC.
2016-02-19 downloaded from the CCDC.
;
_cell_angle_alpha 90
_cell_angle_beta 95.436(2)
_cell_angle_gamma 90
_cell_formula_units_Z 4
_cell_length_a 13.3260(3)
_cell_length_b 14.1674(3)
_cell_length_c 32.6193(8)
_cell_measurement_reflns_used 17679
_cell_measurement_temperature 123.3
_cell_measurement_theta_max 29.5326
_cell_measurement_theta_min 3.1312
_cell_volume 6130.7(2)
_computing_cell_refinement
;
CrysAlisPro, Oxford Diffraction Ltd.,
Version 1.171.34.40 (release 27-08-2010 CrysAlis171 .NET)
(compiled Aug 27 2010,11:50:40)
;
_computing_data_collection
;
CrysAlisPro, Oxford Diffraction Ltd.,
Version 1.171.34.40 (release 27-08-2010 CrysAlis171 .NET)
(compiled Aug 27 2010,11:50:40)
;
_computing_data_reduction
;
CrysAlisPro, Oxford Diffraction Ltd.,
Version 1.171.34.40 (release 27-08-2010 CrysAlis171 .NET)
(compiled Aug 27 2010,11:50:40)
;
_computing_molecular_graphics 'Olex2 (Dolomanov et al., 2009)'
_computing_publication_material 'Olex2 (Dolomanov et al., 2009)'
_computing_structure_refinement 'olex2.refine (Bourhis et al., 2015)'
_computing_structure_solution 'ShelXS (Sheldrick, 2008)'
_diffrn_ambient_temperature 123.3
_diffrn_detector_area_resol_mean 16.0727
_diffrn_measured_fraction_theta_full 0.998
_diffrn_measured_fraction_theta_max 0.984
_diffrn_measurement_details
;
  1 omega   -8.00   84.00   1.0000   35.0000
omega____ theta____ kappa____ phi______ frames
    -       19.4192   77.0000   90.0000 92

  2 omega  -45.00   48.00   1.0000   35.0000
omega____ theta____ kappa____ phi______ frames
    -       19.4192  -77.0000  -30.0000 93

  3 omega   25.00   50.00   1.0000   35.0000
omega____ theta____ kappa____ phi______ frames
    -      -20.2005   77.0000  -30.0000 25

  4 omega  -11.00   90.00   1.0000   35.0000
omega____ theta____ kappa____ phi______ frames
    -       19.4192   77.0000 -120.0000 101

  5 omega   34.00   80.00   1.0000   35.0000
omega____ theta____ kappa____ phi______ frames
    -       19.4192  179.0000  -30.0000 46

  6 omega  -46.00   52.00   1.0000   35.0000
omega____ theta____ kappa____ phi______ frames
    -      -20.2005   37.0000  150.0000 98
;
_diffrn_measurement_device_type 'Xcalibur, Eos'
_diffrn_measurement_method '\w scans'
_diffrn_orient_matrix_UB_11 -0.0061568000
_diffrn_orient_matrix_UB_12 -0.0486266000
_diffrn_orient_matrix_UB_13 -0.0047480000
_diffrn_orient_matrix_UB_21 0.0158106000
_diffrn_orient_matrix_UB_22 -0.0116275000
_diffrn_orient_matrix_UB_23 0.0207699000
_diffrn_orient_matrix_UB_31 -0.0506795000
_diffrn_orient_matrix_UB_32 0.0022815000
_diffrn_orient_matrix_UB_33 0.0048845000
_diffrn_radiation_monochromator graphite
_diffrn_radiation_type MoK\a
_diffrn_radiation_wavelength 0.71073
_diffrn_reflns_av_R_equivalents 0.0383
_diffrn_reflns_av_unetI/netI 0.0413
_diffrn_reflns_Laue_measured_fraction_full 0.998
_diffrn_reflns_Laue_measured_fraction_max 0.984
_diffrn_reflns_limit_h_max 17
_diffrn_reflns_limit_h_min -17
_diffrn_reflns_limit_k_max 18
_diffrn_reflns_limit_k_min -18
_diffrn_reflns_limit_l_max 42
_diffrn_reflns_limit_l_min -41
_diffrn_reflns_number 57615
_diffrn_reflns_point_group_measured_fraction_full 0.998
_diffrn_reflns_point_group_measured_fraction_max 0.984
_diffrn_reflns_theta_full 25.242
_diffrn_reflns_theta_max 27.997
_diffrn_reflns_theta_min 3.138
_diffrn_source 'Enhance (Mo) X-ray Source'
_exptl_absorpt_coefficient_mu 0.473
_exptl_absorpt_correction_T_max 1.00000
_exptl_absorpt_correction_T_min 0.95436
_exptl_absorpt_correction_type multi-scan
_exptl_absorpt_process_details
;
CrysAlisPro, Oxford Diffraction Ltd.,
Version 1.171.34.40 (release 27-08-2010 CrysAlis171 .NET)
(compiled Aug 27 2010,11:50:40)
Empirical absorption correction using spherical harmonics,
 implemented in SCALE3 ABSPACK scaling algorithm.
;
_exptl_crystal_colour 'clear colourless'
_exptl_crystal_colour_lustre clear
_exptl_crystal_colour_primary colourless
_exptl_crystal_density_diffrn 1.245
_exptl_crystal_description plate
_exptl_crystal_F_000 2440
_exptl_crystal_size_max 0.3
_exptl_crystal_size_mid 0.2
_exptl_crystal_size_min 0.15
_refine_diff_density_max 0.970
_refine_diff_density_min -0.774
_refine_diff_density_rms 0.073
_refine_ls_extinction_method none
_refine_ls_goodness_of_fit_ref 1.065
_refine_ls_hydrogen_treatment constr
_refine_ls_matrix_type full
_refine_ls_number_parameters 781
_refine_ls_number_reflns 14559
_refine_ls_number_restraints 484
_refine_ls_restrained_S_all 1.093
_refine_ls_R_factor_all 0.0932
_refine_ls_R_factor_gt 0.0651
_refine_ls_shift/su_max 0.001
_refine_ls_shift/su_mean 0.000
_refine_ls_structure_factor_coef Fsqd
_refine_ls_weighting_details
;
 w=1/[\s^2^(Fo^2^)+(0.0523P)^2^+11.5380P]
 where P=(Fo^2^+2Fc^2^)/3
;
_refine_ls_weighting_scheme calc
_refine_ls_wR_factor_gt 0.1431
_refine_ls_wR_factor_ref 0.1620
_reflns_Friedel_coverage 0.000
_reflns_number_gt 10691
_reflns_number_total 14559
_reflns_threshold_expression 'I > 2\s(I)'
_cod_data_source_file c6dt00531d2.cif
_cod_data_source_block 4
_cod_depositor_comments 'Adding full bibliography for 7038500--7038504.cif.'
_cod_database_code 7038503
_shelxl_version_number 2013-2
_shelx_space_group_comment
;
The symmetry employed for this shelxl refinement is uniquely defined
by the following loop, which should always be used as a source of
symmetry information in preference to the above space-group names.
They are only intended as comments.
;
_reflns_odcompleteness_completeness 99.75
_reflns_odcompleteness_iscentric 1
_reflns_odcompleteness_theta 27.04
_olex2_refinement_description
;
1. Fixed Uiso
 At 1.2 times of:
  All C(H) groups, All C(H,H) groups
 At 1.5 times of:
  All C(H,H,H) groups
2. Restrained distances
 C100-C101 = C101-C23B = C23B-C102 = C102-C103 = C107-C106 = C106-C105
 1.53 with sigma of 0.01
 O2-C102 = O2-C100 = O2-C21 = O2-C24 = O3-C26 = O3-C29 = O3B-C107 = O3B-C104
 1.43 with sigma of 0.01
 C21-C22 = C22-C23 = C23-C24 = C24-C25 = C26-C27 = C27-C28 = C28-C29 = C29-C30
 1.53 with sigma of 0.01
 C105-C104 = C107-C27B = C34-C33 = C33-C32 = C32-C31 = C35-C34 = C111-C112
 1.53 with sigma of 0.01
 C111-C110 = C110-C109 = C109-C108 = C39-C38 = C38-C37 = C37-C36 = C36-C40
 1.53 with sigma of 0.01
 C113-C114 = C114-C115 = C115-C116 = C116-C117 = C41-C42 = C42-C43
 1.53 with sigma of 0.01
 C43-C44 = C44-C45 = C121-C122 = C121-C120 = C120-C119 = C119-C118
 1.53 with sigma of 0.01
 O4-C34 = O4-C31 = O4-C111 = O4-C108 = O5-C39 = O5-C36 = O5-C116 = O5-C113
 1.43 with sigma of 0.01
 O6-C41 = O6-C44 = O6-C121 = O6-C118
 1.43 with sigma of 0.01
3. Rigid bond restraints
 O2, C21, C22, C23, C24, C25
 with sigma for 1-2 distances of 0.01 and sigma for 1-3 distances of 0.01
 O2, C100, C101, C102, C103, C23B
 with sigma for 1-2 distances of 0.01 and sigma for 1-3 distances of 0.01
 O3, C26, C27, C28, C29, C30
 with sigma for 1-2 distances of 0.01 and sigma for 1-3 distances of 0.01
 C104, C105, C106, C107, O3B, C27B
 with sigma for 1-2 distances of 0.01 and sigma for 1-3 distances of 0.01
 O4, C108, C109, C110, C111, C112
 with sigma for 1-2 distances of 0.01 and sigma for 1-3 distances of 0.01
 O4, C31, C32, C33, C34, C35
 with sigma for 1-2 distances of 0.01 and sigma for 1-3 distances of 0.01
 O5, C36, C37, C38, C39, C40
 with sigma for 1-2 distances of 0.01 and sigma for 1-3 distances of 0.01
 O5, C113, C114, C115, C116, C117
 with sigma for 1-2 distances of 0.01 and sigma for 1-3 distances of 0.01
 O6, C41, C42, C43, C44, C45
 with sigma for 1-2 distances of 0.01 and sigma for 1-3 distances of 0.01
 C120, O6, C118, C119, C121, C122
 with sigma for 1-2 distances of 0.01 and sigma for 1-3 distances of 0.01
4. Uiso/Uaniso restraints and constraints
O2 \\sim C21 \\sim C22 \\sim C23 \\sim C24 \\sim C25: within 1.7A with sigma of
0.02 and sigma for terminal atoms of 0.02
O2 \\sim C100 \\sim C101 \\sim C102 \\sim C103 \\sim C23B: within 1.7A with
sigma of 0.02 and sigma for terminal atoms of 0.02
O3 \\sim C26 \\sim C27 \\sim C28 \\sim C29 \\sim C30: within 1.7A with sigma of
0.02 and sigma for terminal atoms of 0.02
C104 \\sim C105 \\sim C106 \\sim C107 \\sim O3B \\sim C27B: within 1.7A with
sigma of 0.02 and sigma for terminal atoms of 0.02
O4 \\sim C108 \\sim C109 \\sim C110 \\sim C111 \\sim C112: within 1.7A with
sigma of 0.02 and sigma for terminal atoms of 0.02
O4 \\sim C31 \\sim C32 \\sim C33 \\sim C34 \\sim C35: within 1.7A with sigma of
0.02 and sigma for terminal atoms of 0.02
O5 \\sim C36 \\sim C37 \\sim C38 \\sim C39 \\sim C40: within 1.7A with sigma of
0.02 and sigma for terminal atoms of 0.02
O5 \\sim C113 \\sim C114 \\sim C115 \\sim C116 \\sim C117: within 1.7A with
sigma of 0.02 and sigma for terminal atoms of 0.02
O6 \\sim C41 \\sim C42 \\sim C43 \\sim C44 \\sim C45: within 1.7A with sigma of
0.02 and sigma for terminal atoms of 0.02
C120 \\sim O6 \\sim C118 \\sim C119 \\sim C121 \\sim C122: within 1.7A with
sigma of 0.02 and sigma for terminal atoms of 0.02
Uanis(C23) = Uanis(C23B)
Uanis(O3) = Uanis(O3B)
5. Others
 Sof(C100)=Sof(H10A)=Sof(H10B)=Sof(C101)=Sof(H10C)=Sof(H10D)=Sof(C102)=
 Sof(H102)=Sof(C103)=Sof(H10E)=Sof(H10F)=Sof(H10G)=Sof(C23B)=Sof(H23C)=
 Sof(H23D)=1-FVAR(1)
 Sof(C21)=Sof(H21A)=Sof(H21B)=Sof(C22)=Sof(H22A)=Sof(H22B)=Sof(C23)=Sof(H23A)=
 Sof(H23B)=Sof(C24)=Sof(H24)=Sof(C25)=Sof(H25A)=Sof(H25B)=Sof(H25C)=FVAR(1)
 Sof(C104)=Sof(H10H)=Sof(H10I)=Sof(C105)=Sof(H10J)=Sof(H10K)=Sof(C106)=
 Sof(H10L)=Sof(H10M)=Sof(C107)=Sof(H107)=Sof(O3B)=Sof(C27B)=Sof(H27C)=Sof(H27D)=
 Sof(H27E)=1-FVAR(2)
 Sof(O3)=Sof(C26)=Sof(H26A)=Sof(H26B)=Sof(C27)=Sof(H27A)=Sof(H27B)=Sof(C28)=
 Sof(H28A)=Sof(H28B)=Sof(C29)=Sof(H29)=Sof(C30)=Sof(H30A)=Sof(H30B)=Sof(H30C)=
 FVAR(2)
 Sof(C108)=Sof(H10N)=Sof(H10O)=Sof(C109)=Sof(H10P)=Sof(H10Q)=Sof(C110)=
 Sof(H11D)=Sof(H11E)=Sof(C111)=Sof(H111)=Sof(C112)=Sof(H1)=Sof(H2)=Sof(H11F)=1-
 FVAR(3)
 Sof(C31)=Sof(H31A)=Sof(H31B)=Sof(C32)=Sof(H32A)=Sof(H32B)=Sof(C33)=Sof(H33A)=
 Sof(H33B)=Sof(C34)=Sof(H34)=Sof(C35)=Sof(H35A)=Sof(H35B)=Sof(H35C)=FVAR(3)
 Sof(C113)=Sof(H11G)=Sof(H11H)=Sof(C114)=Sof(H11I)=Sof(H11J)=Sof(C115)=
 Sof(H11K)=Sof(H11L)=Sof(C116)=Sof(H116)=Sof(C117)=Sof(H11M)=Sof(H11N)=
 Sof(H11O)=1-FVAR(4)
 Sof(C36)=Sof(H36)=Sof(C37)=Sof(H37A)=Sof(H37B)=Sof(C38)=Sof(H38A)=Sof(H38B)=
 Sof(C39)=Sof(H39A)=Sof(H39B)=Sof(C40)=Sof(H40A)=Sof(H40B)=Sof(H40C)=FVAR(4)
 Sof(C120)=Sof(H12A)=Sof(H12B)=Sof(C118)=Sof(H11P)=Sof(H11Q)=Sof(C119)=
 Sof(H11R)=Sof(H11S)=Sof(C121)=Sof(H121)=Sof(C122)=Sof(H12D)=Sof(H12E)=
 Sof(H12F)=1-FVAR(5)
 Sof(C41)=Sof(H41A)=Sof(H41B)=Sof(C42)=Sof(H42A)=Sof(H42B)=Sof(C43)=Sof(H43A)=
 Sof(H43B)=Sof(C44)=Sof(H44)=Sof(C45)=Sof(H45A)=Sof(H45B)=Sof(H45C)=FVAR(5)
6.a Ternary CH refined with riding coordinates:
 C7(H7), C10(H10), C16(H16), C24(H24), C29(H29), C34(H34), C36(H36), C44(H44),
 C102(H102), C107(H107), C111(H111), C116(H116), C121(H121)
6.b Secondary CH2 refined with riding coordinates:
 C120(H12A,H12B), C17(H17A,H17B), C18(H18A,H18B), C19(H19A,H19B), C21(H21A,
 H21B), C22(H22A,H22B), C23(H23A,H23B), C26(H26A,H26B), C27(H27A,H27B),
 C28(H28A,H28B), C31(H31A,H31B), C32(H32A,H32B), C33(H33A,H33B), C37(H37A,H37B),
  C38(H38A,H38B), C39(H39A,H39B), C41(H41A,H41B), C42(H42A,H42B), C43(H43A,
 H43B), C100(H10A,H10B), C101(H10C,H10D), C104(H10H,H10I), C105(H10J,H10K),
 C106(H10L,H10M), C108(H10N,H10O), C109(H10P,H10Q), C110(H11D,H11E), C113(H11G,
 H11H), C114(H11I,H11J), C115(H11K,H11L), C118(H11P,H11Q), C119(H11R,H11S),
 C23B(H23C,H23D)
6.c Aromatic/amide H refined with riding coordinates:
 C3(H3), C4(H4), C5(H5)
6.d Idealised Me refined as rotating group:
 C8(H8A,H8B,H8C), C9(H9A,H9B,H9C), C11(H11A,H11B,H11C), C12(H6,H8,H12C),
 C13(H13A,H13B,H13C), C14(H14A,H14B,H14C), C15(H15A,H15B,H15C), C20(H20A,H20B,
 H20C), C25(H25A,H25B,H25C), C30(H30A,H30B,H30C), C35(H35A,H35B,H35C), C40(H40A,
 H40B,H40C), C45(H45A,H45B,H45C), C103(H10E,H10F,H10G), C112(H1,H2,H11F),
 C117(H11M,H11N,H11O), C122(H12D,H12E,H12F), C27B(H27C,H27D,H27E)
;
_olex2_submission_original_sample_id rmevb041
_olex2_submission_special_instructions 'No special instructions were received'

loop_
_space_group_symop_operation_xyz
'x, y, z'
'-x+1/2, y+1/2, -z+1/2'
'-x, -y, -z'
'x-1/2, -y-1/2, z-1/2'

loop_
_atom_site_label
_atom_site_type_symbol
_atom_site_fract_x
_atom_site_fract_y
_atom_site_fract_z
_atom_site_U_iso_or_equiv
_atom_site_adp_type
_atom_site_occupancy
_atom_site_site_symmetry_order
_atom_site_calc_flag
_atom_site_refinement_flags_posn
_atom_site_refinement_flags_adp
_atom_site_refinement_flags_occupancy
_atom_site_disorder_assembly
_atom_site_disorder_group
Cl1 Cl 0.27296(9) 0.78258(7) -0.10927(4) 0.0654(3) Uani 1 1 d . . . . .
Si1 Si 0.32149(7) 1.05018(6) -0.08655(3) 0.0355(2) Uani 1 1 d . . . . .
Al1 Al 0.18284(8) 0.89922(6) -0.13384(3) 0.0329(2) Uani 1 1 d . . . . .
Mg1 Mg 0.27001(8) 0.66149(7) 0.06706(3) 0.0308(2) Uani 1 1 d . . . . .
O1 O 0.19310(18) 0.78318(16) 0.05173(7) 0.0405(5) Uani 1 1 d . . . . .
N1 N 0.25485(19) 1.00848(17) -0.13117(8) 0.0290(5) Uani 1 1 d . . . . .
C1 C 0.2639(2) 1.0621(2) -0.16822(9) 0.0293(6) Uani 1 1 d . . . . .
Cl2 Cl 0.12681(8) 0.86647(7) -0.19585(3) 0.0476(2) Uani 1 1 d . . . . .
Mg2 Mg 0.18208(10) 0.46350(8) 0.10163(3) 0.0384(3) Uani 1 1 d . . . . .
O2 O 0.3504(2) 0.67770(18) 0.01702(8) 0.0495(6) Uani 1 1 d D U . . .
C2 C 0.1924(3) 1.1327(2) -0.17997(10) 0.0358(7) Uani 1 1 d . . . . .
Cl3 Cl 0.05229(8) 0.89958(7) -0.09909(3) 0.0590(3) Uani 1 1 d . . . . .
Mg3 Mg 0.35539(8) 0.58294(8) 0.15907(3) 0.0314(2) Uani 1 1 d . . . . .
O3 O 0.1774(3) 0.3356(3) 0.07396(13) 0.0450(10) Uani 0.695(5) 1 d D U P A 1
C3 C 0.2033(3) 1.1853(3) -0.21536(12) 0.0502(9) Uani 1 1 d . . . . .
H3 H 0.1551 1.2329 -0.2234 0.060 Uiso 1 1 calc R . . . .
Cl4 Cl 0.13819(9) 0.55165(8) 0.03623(3) 0.0631(3) Uani 1 1 d . . . . .
O4 O 0.0393(2) 0.43149(19) 0.11388(8) 0.0526(7) Uani 1 1 d D U . . .
C4 C 0.2822(3) 1.1700(3) -0.23892(12) 0.0543(10) Uani 1 1 d . . . . .
H4 H 0.2892 1.2074 -0.2627 0.065 Uiso 1 1 calc R . . . .
Cl5 Cl 0.26721(7) 0.43059(6) 0.17147(3) 0.0443(2) Uani 1 1 d . . . . .
O5 O 0.34058(19) 0.63987(19) 0.21562(7) 0.0470(6) Uani 1 1 d D U . . .
C5 C 0.3507(3) 1.1000(3) -0.22769(11) 0.0472(9) Uani 1 1 d . . . . .
H5 H 0.4044 1.0890 -0.2443 0.057 Uiso 1 1 calc R . . . .
C120 C 0.6330(17) 0.4485(12) 0.1616(10) 0.125(9) Uiso 0.362(8) 1 d D U P B 2
H12A H 0.6533 0.4246 0.1351 0.150 Uiso 0.362(8) 1 calc R . P B 2
H12B H 0.6928 0.4495 0.1820 0.150 Uiso 0.362(8) 1 calc R . P B 2
Cl6 Cl 0.39609(6) 0.72768(6) 0.12012(3) 0.03824(19) Uani 1 1 d . . . . .
O6 O 0.49858(18) 0.5439(2) 0.17718(9) 0.0521(7) Uani 1 1 d D U . . .
C6 C 0.3437(3) 1.0447(2) -0.19272(10) 0.0347(7) Uani 1 1 d . . . . .
Cl7 Cl 0.36050(7) 0.50745(6) 0.08716(3) 0.0420(2) Uani 1 1 d . . . . .
C7 C 0.1016(3) 1.1511(2) -0.15601(12) 0.0431(8) Uani 1 1 d . . . . .
H7 H 0.1139 1.1189 -0.1287 0.052 Uiso 1 1 calc R . . . .
Cl8 Cl 0.17768(5) 0.62930(5) 0.13135(2) 0.03012(16) Uani 1 1 d . . . . .
C8 C 0.0855(3) 1.2560(3) -0.14801(15) 0.0607(11) Uani 1 1 d . . . . .
H8A H 0.1475 1.2831 -0.1344 0.091 Uiso 1 1 calc GR . . . .
H8B H 0.0306 1.2636 -0.1303 0.091 Uiso 1 1 calc GR . . . .
H8C H 0.0679 1.2885 -0.1742 0.091 Uiso 1 1 calc GR . . . .
C9 C 0.0059(3) 1.1087(3) -0.17850(14) 0.0570(10) Uani 1 1 d . . . . .
H9A H -0.0074 1.1386 -0.2056 0.086 Uiso 1 1 calc GR . . . .
H9B H -0.0512 1.1196 -0.1623 0.086 Uiso 1 1 calc GR . . . .
H9C H 0.0153 1.0407 -0.1821 0.086 Uiso 1 1 calc GR . . . .
C10 C 0.4204(3) 0.9672(3) -0.18322(12) 0.0416(8) Uani 1 1 d . . . . .
H10 H 0.4090 0.9395 -0.1559 0.050 Uiso 1 1 calc R . . . .
C11 C 0.4068(3) 0.8886(3) -0.21562(14) 0.0573(11) Uani 1 1 d . . . . .
H11A H 0.3392 0.8614 -0.2156 0.086 Uiso 1 1 calc GR . . . .
H11B H 0.4574 0.8393 -0.2091 0.086 Uiso 1 1 calc GR . . . .
H11C H 0.4152 0.9148 -0.2429 0.086 Uiso 1 1 calc GR . . . .
C12 C 0.5288(3) 1.0052(3) -0.18068(15) 0.0610(11) Uani 1 1 d . . . . .
H6 H 0.5442 1.0260 -0.2080 0.092 Uiso 1 1 calc GR . . . .
H8 H 0.5758 0.9553 -0.1708 0.092 Uiso 1 1 calc GR . . . .
H12C H 0.5354 1.0587 -0.1616 0.092 Uiso 1 1 calc GR . . . .
C13 C 0.3322(4) 1.1810(3) -0.08743(13) 0.0565(11) Uani 1 1 d . . . . .
H13A H 0.3666 1.2003 -0.1113 0.085 Uiso 1 1 calc GR . . . .
H13B H 0.3708 1.2026 -0.0621 0.085 Uiso 1 1 calc GR . . . .
H13C H 0.2646 1.2090 -0.0893 0.085 Uiso 1 1 calc GR . . . .
C14 C 0.4528(3) 1.0023(4) -0.07655(14) 0.0608(11) Uani 1 1 d . . . . .
H14A H 0.4520 0.9340 -0.0812 0.091 Uiso 1 1 calc GR . . . .
H14B H 0.4786 1.0155 -0.0480 0.091 Uiso 1 1 calc GR . . . .
H14C H 0.4965 1.0325 -0.0953 0.091 Uiso 1 1 calc GR . . . .
C15 C 0.2546(3) 1.0158(3) -0.04121(11) 0.0495(9) Uani 1 1 d . . . . .
H15A H 0.1878 1.0453 -0.0433 0.074 Uiso 1 1 calc GR . . . .
H15B H 0.2936 1.0370 -0.0159 0.074 Uiso 1 1 calc GR . . . .
H15C H 0.2472 0.9470 -0.0406 0.074 Uiso 1 1 calc GR . . . .
C16 C 0.1579(4) 0.8504(3) 0.08026(14) 0.0635(12) Uani 1 1 d . . . . .
H16 H 0.1518 0.8185 0.1073 0.076 Uiso 1 1 calc R . . . .
C17 C 0.0528(4) 0.8774(4) 0.06092(17) 0.0737(14) Uani 1 1 d . . . . .
H17A H 0.0020 0.8299 0.0673 0.088 Uiso 1 1 calc R . . . .
H17B H 0.0323 0.9401 0.0707 0.088 Uiso 1 1 calc R . . . .
C18 C 0.0653(4) 0.8792(4) 0.01733(16) 0.0772(15) Uani 1 1 d . . . . .
H18A H 0.0988 0.9381 0.0096 0.093 Uiso 1 1 calc R . . . .
H18B H -0.0006 0.8736 0.0007 0.093 Uiso 1 1 calc R . . . .
C19 C 0.1318(3) 0.7930(4) 0.01135(14) 0.0616(12) Uani 1 1 d . . . . .
H19A H 0.0902 0.7360 0.0050 0.074 Uiso 1 1 calc R . . . .
H19B H 0.1753 0.8038 -0.0111 0.074 Uiso 1 1 calc R . . . .
C20 C 0.2271(5) 0.9296(4) 0.0865(2) 0.0893(17) Uani 1 1 d . . . . .
H20A H 0.2955 0.9060 0.0939 0.134 Uiso 1 1 calc GR . . . .
H20B H 0.2066 0.9698 0.1087 0.134 Uiso 1 1 calc GR . . . .
H20C H 0.2258 0.9665 0.0610 0.134 Uiso 1 1 calc GR . . . .
C21 C 0.4006(6) 0.7737(5) 0.0126(3) 0.060(2) Uani 0.577(6) 1 d D U P C 1
H21A H 0.3502 0.8198 0.0007 0.072 Uiso 0.577(6) 1 calc R . P C 1
H21B H 0.4278 0.7970 0.0400 0.072 Uiso 0.577(6) 1 calc R . P C 1
C22 C 0.4842(6) 0.7645(5) -0.0147(3) 0.063(2) Uani 0.577(6) 1 d D U P C 1
H22A H 0.5398 0.8089 -0.0065 0.076 Uiso 0.577(6) 1 calc R . P C 1
H22B H 0.4597 0.7756 -0.0439 0.076 Uiso 0.577(6) 1 calc R . P C 1
C23 C 0.5176(6) 0.6601(5) -0.0072(3) 0.0616(18) Uani 0.577(6) 1 d D U P C 1
H23A H 0.5471 0.6335 -0.0315 0.074 Uiso 0.577(6) 1 calc R . P C 1
H23B H 0.5671 0.6543 0.0173 0.074 Uiso 0.577(6) 1 calc R . P C 1
C24 C 0.4213(4) 0.6135(4) -0.00050(19) 0.0456(15) Uani 0.577(6) 1 d D U P C 1
H24 H 0.4372 0.5621 0.0201 0.055 Uiso 0.577(6) 1 calc R . P C 1
C25 C 0.3599(7) 0.5707(7) -0.0361(3) 0.066(2) Uani 0.577(6) 1 d D U P C 1
H25A H 0.3295 0.6208 -0.0539 0.099 Uiso 0.577(6) 1 calc GR . P C 1
H25B H 0.3067 0.5316 -0.0261 0.099 Uiso 0.577(6) 1 calc GR . P C 1
H25C H 0.4032 0.5314 -0.0518 0.099 Uiso 0.577(6) 1 calc GR . P C 1
C26 C 0.1017(5) 0.3143(5) 0.03966(18) 0.0655(17) Uani 0.695(5) 1 d D U P A 1
H26A H 0.0630 0.3714 0.0305 0.079 Uiso 0.695(5) 1 calc R . P A 1
H26B H 0.0544 0.2648 0.0473 0.079 Uiso 0.695(5) 1 calc R . P A 1
C27 C 0.1660(7) 0.2796(6) 0.0067(2) 0.081(2) Uani 0.695(5) 1 d D U P A 1
H27A H 0.1995 0.3325 -0.0064 0.098 Uiso 0.695(5) 1 calc R . P A 1
H27B H 0.1260 0.2424 -0.0147 0.098 Uiso 0.695(5) 1 calc R . P A 1
C28 C 0.2426(6) 0.2174(5) 0.0327(2) 0.081(2) Uani 0.695(5) 1 d D U P A 1
H28A H 0.2151 0.1535 0.0366 0.098 Uiso 0.695(5) 1 calc R . P A 1
H28B H 0.3064 0.2118 0.0196 0.098 Uiso 0.695(5) 1 calc R . P A 1
C29 C 0.2589(5) 0.2697(4) 0.0733(2) 0.0698(18) Uani 0.695(5) 1 d D U P A 1
H29 H 0.3243 0.3048 0.0747 0.084 Uiso 0.695(5) 1 calc R . P A 1
C30 C 0.2594(7) 0.2027(5) 0.1101(2) 0.085(2) Uani 0.695(5) 1 d D U P A 1
H30A H 0.3232 0.2095 0.1275 0.127 Uiso 0.695(5) 1 calc GR . P A 1
H30B H 0.2523 0.1375 0.1002 0.127 Uiso 0.695(5) 1 calc GR . P A 1
H30C H 0.2032 0.2183 0.1262 0.127 Uiso 0.695(5) 1 calc GR . P A 1
C31 C 0.0179(5) 0.3487(3) 0.13804(19) 0.0668(18) Uani 0.775(6) 1 d D U P D 1
H31A H 0.0810 0.3219 0.1517 0.080 Uiso 0.775(6) 1 calc R . P D 1
H31B H -0.0164 0.2996 0.1202 0.080 Uiso 0.775(6) 1 calc R . P D 1
C32 C -0.0502(6) 0.3830(4) 0.1698(2) 0.076(2) Uani 0.775(6) 1 d D U P D 1
H32A H -0.1157 0.3495 0.1664 0.092 Uiso 0.775(6) 1 calc R . P D 1
H32B H -0.0183 0.3714 0.1980 0.092 Uiso 0.775(6) 1 calc R . P D 1
C33 C -0.0654(6) 0.4860(5) 0.1627(2) 0.0775(19) Uani 0.775(6) 1 d D U P D 1
H33A H -0.0201 0.5234 0.1823 0.093 Uiso 0.775(6) 1 calc R . P D 1
H33B H -0.1361 0.5044 0.1656 0.093 Uiso 0.775(6) 1 calc R . P D 1
C34 C -0.0400(4) 0.4998(4) 0.11948(16) 0.0569(14) Uani 0.775(6) 1 d D U P D 1
H34 H -0.0104 0.5644 0.1176 0.068 Uiso 0.775(6) 1 calc R . P D 1
C35 C -0.1203(8) 0.4889(11) 0.0846(3) 0.144(5) Uani 0.775(6) 1 d D U P D 1
H35A H -0.0988 0.5198 0.0600 0.216 Uiso 0.775(6) 1 calc GR . P D 1
H35B H -0.1828 0.5181 0.0920 0.216 Uiso 0.775(6) 1 calc GR . P D 1
H35C H -0.1320 0.4217 0.0790 0.216 Uiso 0.775(6) 1 calc GR . P D 1
C36 C 0.2798(7) 0.7141(5) 0.2267(3) 0.079(3) Uani 0.516(7) 1 d D U P E 1
H36 H 0.2268 0.7324 0.2043 0.095 Uiso 0.516(7) 1 calc R . P E 1
C37 C 0.2373(9) 0.6883(8) 0.2667(3) 0.080(3) Uani 0.516(7) 1 d D U P E 1
H37A H 0.2330 0.7446 0.2845 0.096 Uiso 0.516(7) 1 calc R . P E 1
H37B H 0.1693 0.6602 0.2614 0.096 Uiso 0.516(7) 1 calc R . P E 1
C38 C 0.3109(11) 0.6176(10) 0.2865(3) 0.099(4) Uani 0.516(7) 1 d D U P E 1
H38A H 0.3615 0.6490 0.3061 0.119 Uiso 0.516(7) 1 calc R . P E 1
H38B H 0.2756 0.5689 0.3015 0.119 Uiso 0.516(7) 1 calc R . P E 1
C39 C 0.3603(7) 0.5743(7) 0.2516(2) 0.066(2) Uani 0.516(7) 1 d D U P E 1
H39A H 0.4337 0.5674 0.2590 0.079 Uiso 0.516(7) 1 calc R . P E 1
H39B H 0.3314 0.5112 0.2448 0.079 Uiso 0.516(7) 1 calc R . P E 1
C40 C 0.3583(13) 0.7919(9) 0.2372(5) 0.124(5) Uani 0.516(7) 1 d D U P E 1
H40A H 0.3929 0.7802 0.2646 0.186 Uiso 0.516(7) 1 calc GR . P E 1
H40B H 0.3246 0.8534 0.2369 0.186 Uiso 0.516(7) 1 calc GR . P E 1
H40C H 0.4077 0.7918 0.2167 0.186 Uiso 0.516(7) 1 calc GR . P E 1
C41 C 0.5725(4) 0.6141(5) 0.1899(2) 0.066(2) Uani 0.638(8) 1 d D U P B 1
H41A H 0.5567 0.6449 0.2158 0.079 Uiso 0.638(8) 1 calc R . P B 1
H41B H 0.5760 0.6630 0.1684 0.079 Uiso 0.638(8) 1 calc R . P B 1
C42 C 0.6710(5) 0.5592(8) 0.1964(3) 0.101(3) Uani 0.638(8) 1 d D U P B 1
H42A H 0.7297 0.5999 0.1924 0.121 Uiso 0.638(8) 1 calc R . P B 1
H42B H 0.6801 0.5305 0.2241 0.121 Uiso 0.638(8) 1 calc R . P B 1
C43 C 0.6556(5) 0.4847(8) 0.1630(3) 0.088(3) Uani 0.638(8) 1 d D U P B 1
H43A H 0.7010 0.4301 0.1690 0.105 Uiso 0.638(8) 1 calc R . P B 1
H43B H 0.6666 0.5109 0.1357 0.105 Uiso 0.638(8) 1 calc R . P B 1
C44 C 0.5455(5) 0.4574(5) 0.1653(3) 0.086(3) Uani 0.638(8) 1 d D U P B 1
H44 H 0.5139 0.4328 0.1384 0.104 Uiso 0.638(8) 1 calc R . P B 1
C45 C 0.5380(11) 0.3877(9) 0.1998(5) 0.148(5) Uani 0.638(8) 1 d D U P B 1
H45A H 0.5327 0.4218 0.2256 0.222 Uiso 0.638(8) 1 calc GR . P B 1
H45B H 0.5982 0.3477 0.2025 0.222 Uiso 0.638(8) 1 calc GR . P B 1
H45C H 0.4780 0.3482 0.1937 0.222 Uiso 0.638(8) 1 calc GR . P B 1
C100 C 0.3177(9) 0.6125(8) -0.0182(3) 0.069(3) Uani 0.423(6) 1 d D U P C 2
H10A H 0.2931 0.5520 -0.0077 0.082 Uiso 0.423(6) 1 calc R . P C 2
H10B H 0.2625 0.6416 -0.0365 0.082 Uiso 0.423(6) 1 calc R . P C 2
C101 C 0.4077(9) 0.5957(11) -0.0415(4) 0.079(4) Uani 0.423(6) 1 d D U P C 2
H10C H 0.4341 0.5309 -0.0370 0.095 Uiso 0.423(6) 1 calc R . P C 2
H10D H 0.3911 0.6060 -0.0714 0.095 Uiso 0.423(6) 1 calc R . P C 2
C102 C 0.4437(5) 0.7098(5) 0.0148(3) 0.0416(19) Uani 0.423(6) 1 d D U P C 2
H102 H 0.4898 0.6987 0.0404 0.050 Uiso 0.423(6) 1 calc R . P C 2
C103 C 0.4284(8) 0.8120(6) 0.0042(3) 0.047(2) Uani 0.423(6) 1 d D U P C 2
H10E H 0.3910 0.8176 -0.0230 0.070 Uiso 0.423(6) 1 calc GR . P C 2
H10F H 0.4940 0.8431 0.0040 0.070 Uiso 0.423(6) 1 calc GR . P C 2
H10G H 0.3900 0.8423 0.0248 0.070 Uiso 0.423(6) 1 calc GR . P C 2
C104 C 0.3110(13) 0.2656(11) 0.1038(7) 0.091(5) Uani 0.305(5) 1 d D U P A 2
H10H H 0.3037 0.2528 0.1332 0.110 Uiso 0.305(5) 1 calc R . P A 2
H10I H 0.3766 0.2970 0.1015 0.110 Uiso 0.305(5) 1 calc R . P A 2
C105 C 0.3024(13) 0.1758(13) 0.0788(8) 0.110(6) Uani 0.305(5) 1 d D U P A 2
H10J H 0.3199 0.1202 0.0965 0.133 Uiso 0.305(5) 1 calc R . P A 2
H10K H 0.3475 0.1777 0.0564 0.133 Uiso 0.305(5) 1 calc R . P A 2
C106 C 0.1920(13) 0.1720(9) 0.0613(7) 0.090(5) Uani 0.305(5) 1 d D U P A 2
H10L H 0.1828 0.1329 0.0360 0.108 Uiso 0.305(5) 1 calc R . P A 2
H10M H 0.1479 0.1479 0.0817 0.108 Uiso 0.305(5) 1 calc R . P A 2
C107 C 0.1729(14) 0.2761(9) 0.0519(4) 0.075(4) Uani 0.305(5) 1 d D U P A 2
H107 H 0.0994 0.2902 0.0522 0.090 Uiso 0.305(5) 1 calc R . P A 2
C108 C -0.0436(10) 0.4311(17) 0.0825(5) 0.074(5) Uani 0.225(6) 1 d D U P D 2
H10N H -0.0642 0.3655 0.0755 0.089 Uiso 0.225(6) 1 calc R . P D 2
H10O H -0.0240 0.4623 0.0573 0.089 Uiso 0.225(6) 1 calc R . P D 2
C109 C -0.1305(14) 0.4845(16) 0.0993(6) 0.069(5) Uani 0.225(6) 1 d D U P D 2
H10P H -0.1974 0.4638 0.0867 0.083 Uiso 0.225(6) 1 calc R . P D 2
H10Q H -0.1238 0.5538 0.0969 0.083 Uiso 0.225(6) 1 calc R . P D 2
C110 C -0.1072(11) 0.4490(14) 0.1437(6) 0.066(4) Uani 0.225(6) 1 d D U P D 2
H11D H -0.1330 0.4949 0.1631 0.079 Uiso 0.225(6) 1 calc R . P D 2
H11E H -0.1418 0.3880 0.1471 0.079 Uiso 0.225(6) 1 calc R . P D 2
C111 C 0.0059(12) 0.4364(13) 0.1539(4) 0.068(4) Uani 0.225(6) 1 d D U P D 2
H111 H 0.0397 0.4852 0.1725 0.082 Uiso 0.225(6) 1 calc R . P D 2
C112 C 0.015(2) 0.3356(16) 0.1694(11) 0.106(7) Uani 0.225(6) 1 d D U P D 2
H1 H -0.0518 0.3071 0.1687 0.159 Uiso 0.225(6) 1 calc GR . P D 2
H2 H 0.0473 0.3353 0.1977 0.159 Uiso 0.225(6) 1 calc GR . P D 2
H11F H 0.0568 0.2992 0.1517 0.159 Uiso 0.225(6) 1 calc GR . P D 2
C113 C 0.3850(7) 0.7348(6) 0.2266(4) 0.075(3) Uiso 0.484(7) 1 d D U P E 2
H11G H 0.4295 0.7566 0.2059 0.090 Uiso 0.484(7) 1 calc R . P E 2
H11H H 0.4237 0.7338 0.2541 0.090 Uiso 0.484(7) 1 calc R . P E 2
C114 C 0.2895(9) 0.7977(10) 0.2267(5) 0.103(5) Uiso 0.484(7) 1 d D U P E 2
H11I H 0.3033 0.8577 0.2417 0.124 Uiso 0.484(7) 1 calc R . P E 2
H11J H 0.2583 0.8109 0.1985 0.124 Uiso 0.484(7) 1 calc R . P E 2
C115 C 0.2265(11) 0.7294(7) 0.2501(5) 0.098(5) Uiso 0.484(7) 1 d D U P E 2
H11K H 0.2368 0.7421 0.2800 0.118 Uiso 0.484(7) 1 calc R . P E 2
H11L H 0.1540 0.7369 0.2409 0.118 Uiso 0.484(7) 1 calc R . P E 2
C116 C 0.2615(6) 0.6298(6) 0.2408(2) 0.053(2) Uiso 0.484(7) 1 d D U P E 2
H116 H 0.2047 0.5963 0.2247 0.064 Uiso 0.484(7) 1 calc R . P E 2
C117 C 0.3013(10) 0.5668(9) 0.2757(4) 0.082(4) Uiso 0.484(7) 1 d D U P E 2
H11M H 0.3217 0.5061 0.2647 0.123 Uiso 0.484(7) 1 calc GR . P E 2
H11N H 0.2486 0.5564 0.2942 0.123 Uiso 0.484(7) 1 calc GR . P E 2
H11O H 0.3597 0.5968 0.2910 0.123 Uiso 0.484(7) 1 calc GR . P E 2
C118 C 0.5260(14) 0.4676(9) 0.2061(4) 0.095(5) Uiso 0.362(8) 1 d D U P B 2
H11P H 0.4693 0.4507 0.2222 0.114 Uiso 0.362(8) 1 calc R . P B 2
H11Q H 0.5855 0.4843 0.2252 0.114 Uiso 0.362(8) 1 calc R . P B 2
C119 C 0.5500(18) 0.3874(15) 0.1767(7) 0.099(6) Uiso 0.362(8) 1 d D U P B 2
H11R H 0.5749 0.3291 0.1909 0.119 Uiso 0.362(8) 1 calc R . P B 2
H11S H 0.4944 0.3733 0.1552 0.119 Uiso 0.362(8) 1 calc R . P B 2
C121 C 0.5869(8) 0.5469(10) 0.1563(4) 0.084(4) Uiso 0.362(8) 1 d D U P B 2
H121 H 0.5705 0.5625 0.1265 0.101 Uiso 0.362(8) 1 calc R . P B 2
C122 C 0.6533(14) 0.6203(12) 0.1774(5) 0.087(5) Uiso 0.362(8) 1 d D U P B 2
H12D H 0.6152 0.6791 0.1792 0.131 Uiso 0.362(8) 1 calc GR . P B 2
H12E H 0.7113 0.6315 0.1617 0.131 Uiso 0.362(8) 1 calc GR . P B 2
H12F H 0.6769 0.5987 0.2052 0.131 Uiso 0.362(8) 1 calc GR . P B 2
O3B O 0.2282(8) 0.3228(7) 0.0856(3) 0.0450(10) Uani 0.305(5) 1 d D U P A 2
C23B C 0.4811(9) 0.6668(9) -0.0238(3) 0.0616(18) Uani 0.423(6) 1 d D U P C 2
H23C H 0.4894 0.7170 -0.0443 0.074 Uiso 0.423(6) 1 calc R . P C 2
H23D H 0.5474 0.6365 -0.0168 0.074 Uiso 0.423(6) 1 calc R . P C 2
C27B C 0.208(2) 0.306(2) 0.0108(6) 0.112(7) Uani 0.305(5) 1 d D U P A 2
H27C H 0.1944 0.3729 0.0062 0.168 Uiso 0.305(5) 1 calc GR . P A 2
H27D H 0.1717 0.2689 -0.0114 0.168 Uiso 0.305(5) 1 calc GR . P A 2
H27E H 0.2805 0.2940 0.0110 0.168 Uiso 0.305(5) 1 calc GR . P A 2

loop_
_atom_site_aniso_label
_atom_site_aniso_U_11
_atom_site_aniso_U_22
_atom_site_aniso_U_33
_atom_site_aniso_U_23
_atom_site_aniso_U_13
_atom_site_aniso_U_12
Cl1 0.0847(8) 0.0297(5) 0.0757(7) 0.0098(4) -0.0240(6) 0.0014(5)
Si1 0.0467(5) 0.0309(4) 0.0287(4) -0.0011(3) 0.0024(4) -0.0076(4)
Al1 0.0446(6) 0.0242(4) 0.0296(5) -0.0001(4) 0.0022(4) -0.0043(4)
Mg1 0.0371(6) 0.0261(5) 0.0297(5) -0.0004(4) 0.0053(4) -0.0062(4)
O1 0.0421(13) 0.0368(13) 0.0431(13) 0.0066(10) 0.0065(10) 0.0038(11)
N1 0.0366(14) 0.0239(12) 0.0270(13) 0.0016(10) 0.0057(10) -0.0021(11)
C1 0.0372(17) 0.0242(14) 0.0272(15) 0.0011(11) 0.0068(12) -0.0021(13)
Cl2 0.0600(6) 0.0456(5) 0.0356(4) -0.0096(4) -0.0033(4) -0.0041(4)
Mg2 0.0574(7) 0.0273(5) 0.0328(6) -0.0057(4) 0.0166(5) -0.0153(5)
O2 0.0669(17) 0.0462(14) 0.0388(13) 0.0040(11) 0.0232(12) 0.0072(13)
C2 0.0422(18) 0.0298(16) 0.0367(17) 0.0049(13) 0.0102(14) 0.0041(14)
Cl3 0.0683(7) 0.0532(6) 0.0598(6) -0.0106(5) 0.0288(5) -0.0261(5)
Mg3 0.0307(5) 0.0338(6) 0.0303(5) 0.0016(4) 0.0055(4) 0.0015(4)
O3 0.058(3) 0.0284(16) 0.050(2) -0.0135(16) 0.0098(19) -0.0070(19)
C3 0.063(2) 0.041(2) 0.048(2) 0.0180(17) 0.0115(18) 0.0113(18)
Cl4 0.0897(8) 0.0619(6) 0.0352(5) 0.0005(4) -0.0076(5) -0.0447(6)
O4 0.0616(16) 0.0540(16) 0.0439(14) -0.0058(12) 0.0148(12) -0.0312(13)
C4 0.073(3) 0.048(2) 0.045(2) 0.0196(18) 0.0204(19) 0.002(2)
Cl5 0.0567(5) 0.0332(4) 0.0452(5) 0.0112(3) 0.0156(4) 0.0023(4)
O5 0.0490(14) 0.0606(16) 0.0316(12) -0.0097(11) 0.0047(10) -0.0032(13)
C5 0.053(2) 0.050(2) 0.042(2) 0.0044(17) 0.0225(17) -0.0027(18)
Cl6 0.0396(4) 0.0358(4) 0.0392(4) -0.0014(3) 0.0032(3) -0.0129(3)
O6 0.0340(13) 0.0664(17) 0.0558(16) 0.0092(14) 0.0034(11) 0.0097(12)
C6 0.0416(18) 0.0312(16) 0.0322(16) -0.0010(13) 0.0088(13) -0.0017(14)
Cl7 0.0548(5) 0.0294(4) 0.0464(5) -0.0034(3) 0.0285(4) 0.0027(4)
C7 0.044(2) 0.0354(18) 0.051(2) 0.0072(16) 0.0124(16) 0.0108(16)
Cl8 0.0284(4) 0.0280(3) 0.0347(4) -0.0027(3) 0.0069(3) -0.0008(3)
C8 0.062(3) 0.044(2) 0.079(3) -0.001(2) 0.023(2) 0.014(2)
C9 0.045(2) 0.061(3) 0.066(3) 0.005(2) 0.0078(19) 0.008(2)
C10 0.0384(18) 0.0412(19) 0.046(2) -0.0060(16) 0.0103(15) 0.0039(15)
C11 0.065(3) 0.047(2) 0.062(3) -0.0139(19) 0.015(2) 0.015(2)
C12 0.045(2) 0.071(3) 0.068(3) -0.001(2) 0.011(2) 0.003(2)
C13 0.078(3) 0.037(2) 0.052(2) -0.0021(17) -0.004(2) -0.017(2)
C14 0.051(2) 0.077(3) 0.051(2) -0.008(2) -0.0102(19) 0.000(2)
C15 0.069(3) 0.051(2) 0.0284(17) -0.0048(15) 0.0066(16) -0.012(2)
C16 0.094(3) 0.047(2) 0.053(2) 0.0074(19) 0.020(2) 0.021(2)
C17 0.070(3) 0.069(3) 0.086(4) 0.018(3) 0.027(3) 0.024(3)
C18 0.061(3) 0.094(4) 0.078(3) 0.033(3) 0.016(2) 0.023(3)
C19 0.050(2) 0.078(3) 0.057(3) 0.021(2) 0.0026(19) 0.008(2)
C20 0.114(5) 0.057(3) 0.096(4) -0.009(3) 0.004(4) 0.004(3)
C21 0.055(5) 0.050(4) 0.079(5) 0.005(4) 0.032(4) -0.011(4)
C22 0.058(4) 0.066(4) 0.068(5) 0.009(4) 0.023(4) -0.014(4)
C23 0.056(4) 0.074(3) 0.058(5) 0.000(3) 0.021(3) 0.020(3)
C24 0.052(4) 0.046(3) 0.041(3) 0.001(3) 0.016(3) 0.003(3)
C25 0.074(6) 0.067(5) 0.056(5) -0.007(4) 0.007(4) -0.002(5)
C26 0.084(4) 0.057(4) 0.056(4) -0.013(3) 0.008(3) -0.023(3)
C27 0.115(6) 0.085(5) 0.048(4) -0.024(3) 0.027(4) -0.046(4)
C28 0.113(6) 0.057(4) 0.082(4) -0.034(3) 0.052(4) -0.016(4)
C29 0.080(4) 0.045(3) 0.086(4) -0.022(3) 0.015(4) -0.003(3)
C30 0.121(7) 0.056(4) 0.078(5) 0.004(4) 0.014(5) 0.009(5)
C31 0.102(5) 0.041(3) 0.066(4) -0.007(2) 0.050(3) -0.030(3)
C32 0.115(6) 0.056(3) 0.067(4) 0.000(3) 0.055(4) -0.012(4)
C33 0.081(5) 0.086(4) 0.068(4) 0.004(4) 0.023(3) 0.012(4)
C34 0.047(3) 0.067(3) 0.057(3) 0.000(3) 0.006(2) -0.023(2)
C35 0.118(8) 0.213(11) 0.091(6) 0.002(8) -0.039(6) 0.012(8)
C36 0.134(8) 0.058(5) 0.046(4) -0.028(3) 0.017(5) 0.010(4)
C37 0.106(7) 0.078(6) 0.063(6) -0.029(5) 0.041(5) -0.001(5)
C38 0.139(9) 0.116(9) 0.049(5) 0.008(5) 0.046(6) 0.021(7)
C39 0.072(5) 0.096(6) 0.030(4) 0.006(4) 0.008(3) 0.001(4)
C40 0.176(13) 0.065(7) 0.136(11) -0.025(7) 0.039(10) -0.032(7)
C41 0.038(3) 0.097(5) 0.059(4) -0.013(4) -0.011(3) 0.006(3)
C42 0.033(3) 0.148(8) 0.116(7) -0.042(6) -0.011(4) 0.024(4)
C43 0.043(4) 0.122(7) 0.099(6) -0.006(5) 0.013(4) 0.036(4)
C44 0.045(4) 0.069(5) 0.142(7) 0.017(4) -0.007(4) 0.020(3)
C45 0.114(8) 0.098(8) 0.229(14) 0.082(8) 0.001(10) 0.016(7)
C100 0.093(7) 0.075(7) 0.043(5) -0.018(5) 0.029(5) -0.024(6)
C101 0.082(8) 0.098(9) 0.057(6) -0.022(6) 0.011(6) 0.041(6)
C102 0.041(4) 0.039(4) 0.046(4) 0.008(3) 0.013(3) 0.002(3)
C103 0.042(5) 0.041(5) 0.055(6) -0.002(4) -0.006(4) -0.008(4)
C104 0.074(9) 0.071(9) 0.124(12) -0.020(8) -0.018(8) 0.009(7)
C105 0.102(10) 0.071(9) 0.156(14) -0.033(9) 0.002(10) 0.026(8)
C106 0.103(10) 0.042(6) 0.126(12) -0.030(7) 0.014(9) -0.004(7)
C107 0.092(9) 0.055(7) 0.075(7) -0.029(6) -0.013(7) 0.005(7)
C108 0.060(8) 0.091(11) 0.073(8) -0.005(9) 0.016(6) -0.028(9)
C109 0.047(7) 0.075(11) 0.089(10) -0.036(9) 0.023(7) -0.048(7)
C110 0.057(7) 0.057(9) 0.088(9) -0.044(8) 0.030(7) -0.038(7)
C111 0.065(8) 0.071(9) 0.075(7) -0.012(8) 0.031(6) -0.031(8)
C112 0.099(14) 0.104(14) 0.119(15) 0.043(12) 0.033(14) -0.025(11)
O3B 0.058(3) 0.0284(16) 0.050(2) -0.0135(16) 0.0098(19) -0.0070(19)
C23B 0.056(4) 0.074(3) 0.058(5) 0.000(3) 0.021(3) 0.020(3)
C27B 0.146(17) 0.107(14) 0.083(8) -0.017(10) 0.007(12) -0.030(14)

loop_
_atom_type_symbol
_atom_type_description
_atom_type_scat_dispersion_real
_atom_type_scat_dispersion_imag
_atom_type_scat_source
C C 0.0033 0.0016 'International Tables Vol C Tables 4.2.6.8 and 6.1.1.4'
H H 0.0000 0.0000 'International Tables Vol C Tables 4.2.6.8 and 6.1.1.4'
N N 0.0061 0.0033 'International Tables Vol C Tables 4.2.6.8 and 6.1.1.4'
Cl Cl 0.1484 0.1585 'International Tables Vol C Tables 4.2.6.8 and 6.1.1.4'
O O 0.0106 0.0060 'International Tables Vol C Tables 4.2.6.8 and 6.1.1.4'
Al Al 0.0645 0.0514 'International Tables Vol C Tables 4.2.6.8 and 6.1.1.4'
Si Si 0.0817 0.0704 'International Tables Vol C Tables 4.2.6.8 and 6.1.1.4'
Mg Mg 0.0486 0.0363 'International Tables Vol C Tables 4.2.6.8 and 6.1.1.4'

loop_
_geom_angle_atom_site_label_1
_geom_angle_atom_site_label_2
_geom_angle_atom_site_label_3
_geom_angle
N1 Si1 C13 111.12(16)
N1 Si1 C14 114.68(17)
N1 Si1 C15 109.36(15)
C13 Si1 C14 106.9(2)
C13 Si1 C15 108.4(2)
C15 Si1 C14 106.0(2)
Cl1 Al1 Cl3 104.75(6)
N1 Al1 Cl1 111.25(10)
N1 Al1 Cl2 111.41(9)
N1 Al1 Cl3 114.80(10)
Cl2 Al1 Cl1 108.54(6)
Cl2 Al1 Cl3 105.65(6)
O1 Mg1 Mg2 128.19(8)
O1 Mg1 O2 89.91(11)
O1 Mg1 Mg3 128.95(8)
O1 Mg1 Cl4 96.33(9)
O1 Mg1 Cl6 98.20(8)
O1 Mg1 Cl7 178.02(9)
O1 Mg1 Cl8 94.67(8)
Mg2 Mg1 Mg3 60.18(3)
O2 Mg1 Mg2 126.91(9)
O2 Mg1 Mg3 126.96(9)
O2 Mg1 Cl4 98.66(9)
O2 Mg1 Cl6 98.22(9)
O2 Mg1 Cl7 91.76(8)
O2 Mg1 Cl8 175.42(9)
Cl4 Mg1 Mg2 48.88(4)
Cl4 Mg1 Mg3 109.04(4)
Cl4 Mg1 Cl7 82.36(5)
Cl4 Mg1 Cl8 81.05(4)
Cl6 Mg1 Mg2 108.90(4)
Cl6 Mg1 Mg3 48.72(3)
Cl6 Mg1 Cl4 157.67(5)
Cl6 Mg1 Cl7 82.62(4)
Cl6 Mg1 Cl8 80.95(4)
Cl7 Mg1 Mg2 49.85(3)
Cl7 Mg1 Mg3 50.47(3)
Cl7 Mg1 Cl8 83.67(4)
Cl8 Mg1 Mg2 49.75(3)
Cl8 Mg1 Mg3 49.37(3)
C16 O1 Mg1 125.9(2)
C16 O1 C19 108.9(3)
C19 O1 Mg1 121.1(2)
Si1 N1 Al1 123.75(14)
C1 N1 Si1 116.5(2)
C1 N1 Al1 119.6(2)
C2 C1 N1 119.5(3)
C2 C1 C6 119.8(3)
C6 C1 N1 120.6(3)
Mg1 Mg2 Mg3 60.21(3)
O3 Mg2 Mg1 127.54(13)
O3 Mg2 Mg3 134.68(14)
O3 Mg2 Cl4 94.13(13)
O3 Mg2 O4 84.15(15)
O3 Mg2 Cl5 103.45(14)
O3 Mg2 Cl7 97.25(13)
O3 Mg2 Cl8 175.12(15)
Cl4 Mg2 Mg1 48.71(3)
Cl4 Mg2 Mg3 108.89(4)
Cl4 Mg2 Cl7 82.31(5)
Cl4 Mg2 Cl8 81.46(5)
O4 Mg2 Mg1 129.05(10)
O4 Mg2 Mg3 128.38(9)
O4 Mg2 Cl4 97.58(10)
O4 Mg2 Cl5 97.60(9)
O4 Mg2 Cl7 178.60(10)
O4 Mg2 Cl8 94.32(9)
O4 Mg2 O3B 97.7(3)
Cl5 Mg2 Mg1 109.14(5)
Cl5 Mg2 Mg3 48.93(3)
Cl5 Mg2 Cl4 157.80(6)
Cl5 Mg2 Cl7 82.12(5)
Cl5 Mg2 Cl8 81.33(4)
Cl7 Mg2 Mg1 49.96(3)
Cl7 Mg2 Mg3 50.50(3)
Cl8 Mg2 Mg1 50.46(3)
Cl8 Mg2 Mg3 49.48(3)
Cl8 Mg2 Cl7 84.28(4)
O3B Mg2 Mg1 125.8(3)
O3B Mg2 Mg3 114.2(3)
O3B Mg2 Cl4 107.6(3)
O3B Mg2 Cl5 86.2(3)
O3B Mg2 Cl7 83.6(3)
O3B Mg2 Cl8 163.7(3)
C21 O2 Mg1 116.2(3)
C24 O2 Mg1 130.3(3)
C24 O2 C21 102.2(4)
C100 O2 Mg1 113.9(4)
C102 O2 Mg1 130.0(4)
C102 O2 C100 111.8(5)
C1 C2 C7 122.1(3)
C3 C2 C1 119.0(3)
C3 C2 C7 118.9(3)
Mg2 Mg3 Mg1 59.61(3)
Cl5 Mg3 Mg1 108.08(4)
Cl5 Mg3 Mg2 48.47(3)
Cl5 Mg3 Cl7 80.99(4)
Cl5 Mg3 Cl8 81.06(4)
O5 Mg3 Mg1 129.38(9)
O5 Mg3 Mg2 126.42(9)
O5 Mg3 Cl5 96.17(9)
O5 Mg3 Cl6 100.34(9)
O5 Mg3 Cl7 175.84(9)
O5 Mg3 Cl8 93.03(8)
Cl6 Mg3 Mg1 48.22(3)
Cl6 Mg3 Mg2 107.83(4)
Cl6 Mg3 Cl5 156.29(5)
Cl6 Mg3 Cl7 81.52(4)
Cl6 Mg3 Cl8 81.18(4)
O6 Mg3 Mg1 126.37(9)
O6 Mg3 Mg2 128.05(10)
O6 Mg3 Cl5 99.26(9)
O6 Mg3 O5 90.77(12)
O6 Mg3 Cl6 97.42(9)
O6 Mg3 Cl7 92.68(9)
O6 Mg3 Cl8 176.13(10)
Cl7 Mg3 Mg1 49.51(3)
Cl7 Mg3 Mg2 49.44(3)
Cl8 Mg3 Mg1 50.18(3)
Cl8 Mg3 Mg2 49.58(3)
Cl8 Mg3 Cl7 83.56(4)
C26 O3 Mg2 121.0(4)
C29 O3 Mg2 126.8(4)
C29 O3 C26 108.8(5)
C2 C3 H3 119.2
C4 C3 C2 121.5(4)
C4 C3 H3 119.2
Mg1 Cl4 Mg2 82.41(5)
C31 O4 Mg2 121.4(3)
C31 O4 C34 106.6(4)
C34 O4 Mg2 125.4(3)
C108 O4 Mg2 122.2(8)
C111 O4 Mg2 123.4(7)
C111 O4 C108 111.7(10)
C3 C4 H4 120.4
C5 C4 C3 119.2(3)
C5 C4 H4 120.4
Mg2 Cl5 Mg3 82.60(4)
C36 O5 Mg3 129.8(4)
C36 O5 C39 109.1(5)
C39 O5 Mg3 115.9(4)
C113 O5 Mg3 120.1(5)
C116 O5 Mg3 129.2(4)
C116 O5 C113 104.6(6)
C4 C5 H5 119.0
C4 C5 C6 122.0(3)
C6 C5 H5 119.0
H12A C120 H12B 108.8
C119 C120 H12A 110.7
C119 C120 H12B 110.7
C119 C120 C121 105.0(16)
C121 C120 H12A 110.7
C121 C120 H12B 110.7
Mg1 Cl6 Mg3 83.06(4)
C41 O6 Mg3 119.9(3)
C41 O6 C44 111.3(4)
C44 O6 Mg3 125.1(4)
C118 O6 Mg3 124.3(8)
C121 O6 Mg3 131.0(7)
C121 O6 C118 99.6(10)
C1 C6 C10 122.9(3)
C5 C6 C1 118.5(3)
C5 C6 C10 118.7(3)
Mg1 Cl7 Mg3 80.02(4)
Mg2 Cl7 Mg1 80.19(4)
Mg2 Cl7 Mg3 80.07(4)
C2 C7 H7 107.8
C2 C7 C8 112.7(3)
C2 C7 C9 110.6(3)
C8 C7 H7 107.8
C8 C7 C9 109.9(3)
C9 C7 H7 107.8
Mg2 Cl8 Mg1 79.80(4)
Mg3 Cl8 Mg1 80.45(4)
Mg3 Cl8 Mg2 80.94(4)
C7 C8 H8A 109.5
C7 C8 H8B 109.5
C7 C8 H8C 109.5
H8A C8 H8B 109.5
H8A C8 H8C 109.5
H8B C8 H8C 109.5
C7 C9 H9A 109.5
C7 C9 H9B 109.5
C7 C9 H9C 109.5
H9A C9 H9B 109.5
H9A C9 H9C 109.5
H9B C9 H9C 109.5
C6 C10 H10 108.1
C6 C10 C11 110.7(3)
C6 C10 C12 111.8(3)
C11 C10 H10 108.1
C11 C10 C12 109.9(3)
C12 C10 H10 108.1
C10 C11 H11A 109.5
C10 C11 H11B 109.5
C10 C11 H11C 109.5
H11A C11 H11B 109.5
H11A C11 H11C 109.5
H11B C11 H11C 109.5
C10 C12 H6 109.5
C10 C12 H8 109.5
C10 C12 H12C 109.5
H6 C12 H8 109.5
H6 C12 H12C 109.5
H8 C12 H12C 109.5
Si1 C13 H13A 109.5
Si1 C13 H13B 109.5
Si1 C13 H13C 109.5
H13A C13 H13B 109.5
H13A C13 H13C 109.5
H13B C13 H13C 109.5
Si1 C14 H14A 109.5
Si1 C14 H14B 109.5
Si1 C14 H14C 109.5
H14A C14 H14B 109.5
H14A C14 H14C 109.5
H14B C14 H14C 109.5
Si1 C15 H15A 109.5
Si1 C15 H15B 109.5
Si1 C15 H15C 109.5
H15A C15 H15B 109.5
H15A C15 H15C 109.5
H15B C15 H15C 109.5
O1 C16 H16 109.2
O1 C16 C17 103.9(4)
O1 C16 C20 111.0(4)
C17 C16 H16 109.2
C20 C16 H16 109.2
C20 C16 C17 114.1(4)
C16 C17 H17A 111.2
C16 C17 H17B 111.2
H17A C17 H17B 109.1
C18 C17 C16 102.9(4)
C18 C17 H17A 111.2
C18 C17 H17B 111.2
C17 C18 H18A 111.1
C17 C18 H18B 111.1
C17 C18 C19 103.5(4)
H18A C18 H18B 109.0
C19 C18 H18A 111.1
C19 C18 H18B 111.1
O1 C19 C18 103.8(4)
O1 C19 H19A 111.0
O1 C19 H19B 111.0
C18 C19 H19A 111.0
C18 C19 H19B 111.0
H19A C19 H19B 109.0
C16 C20 H20A 109.5
C16 C20 H20B 109.5
C16 C20 H20C 109.5
H20A C20 H20B 109.5
H20A C20 H20C 109.5
H20B C20 H20C 109.5
O2 C21 H21A 109.7
O2 C21 H21B 109.7
H21A C21 H21B 108.2
C22 C21 O2 109.7(6)
C22 C21 H21A 109.7
C22 C21 H21B 109.7
C21 C22 H22A 111.4
C21 C22 H22B 111.4
C21 C22 C23 101.9(6)
H22A C22 H22B 109.3
C23 C22 H22A 111.4
C23 C22 H22B 111.4
C22 C23 H23A 111.4
C22 C23 H23B 111.4
H23A C23 H23B 109.2
C24 C23 C22 102.0(6)
C24 C23 H23A 111.4
C24 C23 H23B 111.4
O2 C24 C23 112.4(5)
O2 C24 H24 107.1
O2 C24 C25 103.3(6)
C23 C24 H24 107.1
C23 C24 C25 119.2(7)
C25 C24 H24 107.1
C24 C25 H25A 109.5
C24 C25 H25B 109.5
C24 C25 H25C 109.5
H25A C25 H25B 109.5
H25A C25 H25C 109.5
H25B C25 H25C 109.5
O3 C26 H26A 111.3
O3 C26 H26B 111.3
O3 C26 C27 102.3(5)
H26A C26 H26B 109.2
C27 C26 H26A 111.3
C27 C26 H26B 111.3
C26 C27 H27A 111.6
C26 C27 H27B 111.6
C26 C27 C28 100.6(6)
H27A C27 H27B 109.4
C28 C27 H27A 111.6
C28 C27 H27B 111.6
C27 C28 H28A 111.0
C27 C28 H28B 111.1
H28A C28 H28B 109.0
C29 C28 C27 103.6(5)
C29 C28 H28A 111.1
C29 C28 H28B 111.0
O3 C29 C28 106.6(5)
O3 C29 H29 109.5
O3 C29 C30 109.8(6)
C28 C29 H29 109.5
C28 C29 C30 111.9(6)
C30 C29 H29 109.5
C29 C30 H30A 109.5
C29 C30 H30B 109.5
C29 C30 H30C 109.5
H30A C30 H30B 109.5
H30A C30 H30C 109.5
H30B C30 H30C 109.5
O4 C31 H31A 110.6
O4 C31 H31B 110.6
O4 C31 C32 105.7(4)
H31A C31 H31B 108.7
C32 C31 H31A 110.6
C32 C31 H31B 110.6
C31 C32 H32A 110.4
C31 C32 H32B 110.4
H32A C32 H32B 108.6
C33 C32 C31 106.8(5)
C33 C32 H32A 110.4
C33 C32 H32B 110.4
C32 C33 H33A 111.0
C32 C33 H33B 111.0
C32 C33 C34 103.6(5)
H33A C33 H33B 109.0
C34 C33 H33A 111.0
C34 C33 H33B 111.0
O4 C34 C33 105.3(4)
O4 C34 H34 107.8
O4 C34 C35 108.1(6)
C33 C34 H34 107.8
C33 C34 C35 119.6(7)
C35 C34 H34 107.8
C34 C35 H35A 109.5
C34 C35 H35B 109.5
C34 C35 H35C 109.5
H35A C35 H35B 109.5
H35A C35 H35C 109.5
H35B C35 H35C 109.5
O5 C36 H36 113.3
O5 C36 C37 108.4(7)
O5 C36 C40 101.4(8)
C37 C36 H36 113.3
C37 C36 C40 106.4(9)
C40 C36 H36 113.3
C36 C37 H37A 110.9
C36 C37 H37B 110.9
H37A C37 H37B 108.9
C38 C37 C36 104.4(8)
C38 C37 H37A 110.9
C38 C37 H37B 110.9
C37 C38 H38A 110.7
C37 C38 H38B 110.7
H38A C38 H38B 108.8
C39 C38 C37 105.1(7)
C39 C38 H38A 110.7
C39 C38 H38B 110.7
O5 C39 C38 106.5(7)
O5 C39 H39A 110.4
O5 C39 H39B 110.4
C38 C39 H39A 110.4
C38 C39 H39B 110.4
H39A C39 H39B 108.6
C36 C40 H40A 109.5
C36 C40 H40B 109.5
C36 C40 H40C 109.5
H40A C40 H40B 109.5
H40A C40 H40C 109.5
H40B C40 H40C 109.5
O6 C41 H41A 110.9
O6 C41 H41B 110.9
O6 C41 C42 104.2(6)
H41A C41 H41B 108.9
C42 C41 H41A 110.9
C42 C41 H41B 110.9
C41 C42 H42A 111.5
C41 C42 H42B 111.5
H42A C42 H42B 109.3
C43 C42 C41 101.5(6)
C43 C42 H42A 111.5
C43 C42 H42B 111.5
C42 C43 H43A 111.4
C42 C43 H43B 111.4
C42 C43 C44 102.0(7)
H43A C43 H43B 109.2
C44 C43 H43A 111.4
C44 C43 H43B 111.4
O6 C44 C43 103.9(6)
O6 C44 H44 111.9
O6 C44 C45 107.1(8)
C43 C44 H44 111.9
C45 C44 C43 109.6(9)
C45 C44 H44 111.9
C44 C45 H45A 109.5
C44 C45 H45B 109.5
C44 C45 H45C 109.5
H45A C45 H45B 109.5
H45A C45 H45C 109.5
H45B C45 H45C 109.5
O2 C100 H10A 110.3
O2 C100 H10B 110.3
H10A C100 H10B 108.5
C101 C100 O2 107.2(8)
C101 C100 H10A 110.3
C101 C100 H10B 110.3
C100 C101 H10C 111.2
C100 C101 H10D 111.2
H10C C101 H10D 109.1
C23B C101 C100 103.0(9)
C23B C101 H10C 111.2
C23B C101 H10D 111.2
O2 C102 H102 113.8
O2 C102 C103 103.6(7)
O2 C102 C23B 106.7(7)
C103 C102 H102 113.8
C103 C102 C23B 104.1(8)
C23B C102 H102 113.8
C102 C103 H10E 109.5
C102 C103 H10F 109.5
C102 C103 H10G 109.5
H10E C103 H10F 109.5
H10E C103 H10G 109.5
H10F C103 H10G 109.5
H10H C104 H10I 109.0
C105 C104 H10H 111.1
C105 C104 H10I 111.1
O3B C104 H10H 111.1
O3B C104 H10I 111.1
O3B C104 C105 103.5(12)
C104 C105 H10J 110.8
C104 C105 H10K 110.8
C104 C105 C106 104.7(13)
H10J C105 H10K 108.9
C106 C105 H10J 110.8
C106 C105 H10K 110.8
C105 C106 H10L 111.7
C105 C106 H10M 111.7
H10L C106 H10M 109.5
C107 C106 C105 100.2(13)
C107 C106 H10L 111.7
C107 C106 H10M 111.7
C106 C107 H107 109.7
O3B C107 C106 103.4(11)
O3B C107 H107 109.7
O3B C107 C27B 111.8(15)
C27B C107 C106 112.5(18)
C27B C107 H107 109.7
O4 C108 H10N 110.2
O4 C108 H10O 110.2
O4 C108 C109 107.5(13)
H10N C108 H10O 108.5
C109 C108 H10N 110.2
C109 C108 H10O 110.2
C108 C109 H10P 112.8
C108 C109 H10Q 112.8
C108 C109 C110 94.9(15)
H10P C109 H10Q 110.2
C110 C109 H10P 112.8
C110 C109 H10Q 112.8
C109 C110 H11D 109.5
C109 C110 H11E 109.5
H11D C110 H11E 108.1
C111 C110 C109 110.5(14)
C111 C110 H11D 109.5
C111 C110 H11E 109.5
O4 C111 C110 101.3(11)
O4 C111 H111 115.5
O4 C111 C112 103.7(16)
C110 C111 H111 115.5
C112 C111 C110 103.5(18)
C112 C111 H111 115.5
C111 C112 H1 109.5
C111 C112 H2 109.5
C111 C112 H11F 109.5
H1 C112 H2 109.5
H1 C112 H11F 109.5
H2 C112 H11F 109.5
O5 C113 H11G 111.3
O5 C113 H11H 111.3
O5 C113 C114 102.1(8)
H11G C113 H11H 109.2
C114 C113 H11G 111.3
C114 C113 H11H 111.3
C113 C114 H11I 112.3
C113 C114 H11J 112.3
H11I C114 H11J 109.9
C115 C114 C113 97.2(10)
C115 C114 H11I 112.3
C115 C114 H11J 112.3
C114 C115 H11K 110.3
C114 C115 H11L 110.3
H11K C115 H11L 108.6
C116 C115 C114 107.1(10)
C116 C115 H11K 110.3
C116 C115 H11L 110.3
O5 C116 C115 106.4(7)
O5 C116 H116 108.2
O5 C116 C117 105.9(7)
C115 C116 H116 108.2
C117 C116 C115 119.5(10)
C117 C116 H116 108.2
C116 C117 H11M 109.5
C116 C117 H11N 109.5
C116 C117 H11O 109.5
H11M C117 H11N 109.5
H11M C117 H11O 109.5
H11N C117 H11O 109.5
O6 C118 H11P 111.5
O6 C118 H11Q 111.5
O6 C118 C119 101.3(13)
H11P C118 H11Q 109.3
C119 C118 H11P 111.5
C119 C118 H11Q 111.5
C120 C119 C118 89.0(16)
C120 C119 H11R 113.8
C120 C119 H11S 113.8
C118 C119 H11R 113.8
C118 C119 H11S 113.8
H11R C119 H11S 111.0
C120 C121 H121 111.1
O6 C121 C120 105.1(12)
O6 C121 H121 111.1
O6 C121 C122 106.4(11)
C122 C121 C120 111.7(16)
C122 C121 H121 111.1
C121 C122 H12D 109.5
C121 C122 H12E 109.5
C121 C122 H12F 109.5
H12D C122 H12E 109.5
H12D C122 H12F 109.5
H12E C122 H12F 109.5
C104 O3B Mg2 129.6(8)
C107 O3B Mg2 118.4(8)
C107 O3B C104 112.0(11)
C101 C23B C102 109.8(9)
C101 C23B H23C 109.7
C101 C23B H23D 109.7
C102 C23B H23C 109.7
C102 C23B H23D 109.7
H23C C23B H23D 108.2
C107 C27B H27C 109.5
C107 C27B H27D 109.5
C107 C27B H27E 109.5
H27C C27B H27D 109.5
H27C C27B H27E 109.5
H27D C27B H27E 109.5

loop_
_geom_bond_atom_site_label_1
_geom_bond_atom_site_label_2
_geom_bond_distance
Cl1 Al1 2.1524(14)
Si1 N1 1.735(3)
Si1 C13 1.859(4)
Si1 C14 1.876(4)
Si1 C15 1.862(4)
Al1 N1 1.819(3)
Al1 Cl2 2.1396(13)
Al1 Cl3 2.1646(14)
Mg1 O1 2.044(3)
Mg1 Mg2 3.2807(15)
Mg1 O2 2.048(3)
Mg1 Mg3 3.3004(15)
Mg1 Cl4 2.4868(14)
Mg1 Cl6 2.4793(13)
Mg1 Cl7 2.5487(14)
Mg1 Cl8 2.5706(13)
O1 C16 1.441(5)
O1 C19 1.490(5)
N1 C1 1.442(4)
C1 C2 1.409(4)
C1 C6 1.411(4)
Mg2 Mg3 3.2997(16)
Mg2 O3 2.022(4)
Mg2 Cl4 2.4932(16)
Mg2 O4 2.032(3)
Mg2 Cl5 2.4908(15)
Mg2 Cl7 2.5449(15)
Mg2 Cl8 2.5440(13)
Mg2 O3B 2.165(10)
O2 C21 1.529(7)
O2 C24 1.466(6)
O2 C100 1.508(7)
O2 C102 1.333(7)
C2 C3 1.393(5)
C2 C7 1.524(5)
Mg3 Cl5 2.5086(14)
Mg3 O5 2.040(3)
Mg3 Cl6 2.4988(13)
Mg3 O6 2.021(3)
Mg3 Cl7 2.5847(13)
Mg3 Cl8 2.5401(13)
O3 C26 1.466(6)
O3 C29 1.434(6)
C3 H3 0.9500
C3 C4 1.377(6)
O4 C31 1.457(5)
O4 C34 1.458(6)
O4 C108 1.434(9)
O4 C111 1.420(9)
C4 H4 0.9500
C4 C5 1.374(6)
O5 C36 1.395(7)
O5 C39 1.499(7)
O5 C113 1.499(8)
O5 C116 1.404(7)
C5 H5 0.9500
C5 C6 1.395(5)
C120 H12A 0.9900
C120 H12B 0.9900
C120 C119 1.522(10)
C120 C121 1.526(10)
O6 C41 1.434(6)
O6 C44 1.445(7)
O6 C118 1.458(9)
O6 C121 1.416(9)
C6 C10 1.511(5)
C7 H7 1.0000
C7 C8 1.527(5)
C7 C9 1.532(6)
C8 H8A 0.9800
C8 H8B 0.9800
C8 H8C 0.9800
C9 H9A 0.9800
C9 H9B 0.9800
C9 H9C 0.9800
C10 H10 1.0000
C10 C11 1.535(5)
C10 C12 1.536(5)
C11 H11A 0.9800
C11 H11B 0.9800
C11 H11C 0.9800
C12 H6 0.9800
C12 H8 0.9800
C12 H12C 0.9800
C13 H13A 0.9800
C13 H13B 0.9800
C13 H13C 0.9800
C14 H14A 0.9800
C14 H14B 0.9800
C14 H14C 0.9800
C15 H15A 0.9800
C15 H15B 0.9800
C15 H15C 0.9800
C16 H16 1.0000
C16 C17 1.529(7)
C16 C20 1.454(7)
C17 H17A 0.9900
C17 H17B 0.9900
C17 C18 1.447(7)
C18 H18A 0.9900
C18 H18B 0.9900
C18 C19 1.531(7)
C19 H19A 0.9900
C19 H19B 0.9900
C20 H20A 0.9800
C20 H20B 0.9800
C20 H20C 0.9800
C21 H21A 0.9900
C21 H21B 0.9900
C21 C22 1.496(7)
C22 H22A 0.9900
C22 H22B 0.9900
C22 C23 1.558(8)
C23 H23A 0.9900
C23 H23B 0.9900
C23 C24 1.478(8)
C24 H24 1.0000
C24 C25 1.485(8)
C25 H25A 0.9800
C25 H25B 0.9800
C25 H25C 0.9800
C26 H26A 0.9900
C26 H26B 0.9900
C26 C27 1.520(7)
C27 H27A 0.9900
C27 H27B 0.9900
C27 C28 1.540(8)
C28 H28A 0.9900
C28 H28B 0.9900
C28 C29 1.515(7)
C29 H29 1.0000
C29 C30 1.529(7)
C30 H30A 0.9800
C30 H30B 0.9800
C30 H30C 0.9800
C31 H31A 0.9900
C31 H31B 0.9900
C31 C32 1.520(6)
C32 H32A 0.9900
C32 H32B 0.9900
C32 C33 1.489(7)
C33 H33A 0.9900
C33 H33B 0.9900
C33 C34 1.493(6)
C34 H34 1.0000
C34 C35 1.494(7)
C35 H35A 0.9800
C35 H35B 0.9800
C35 H35C 0.9800
C36 H36 1.0000
C36 C37 1.517(8)
C36 C40 1.537(9)
C37 H37A 0.9900
C37 H37B 0.9900
C37 C38 1.505(9)
C38 H38A 0.9900
C38 H38B 0.9900
C38 C39 1.500(8)
C39 H39A 0.9900
C39 H39B 0.9900
C40 H40A 0.9800
C40 H40B 0.9800
C40 H40C 0.9800
C41 H41A 0.9900
C41 H41B 0.9900
C41 C42 1.523(7)
C42 H42A 0.9900
C42 H42B 0.9900
C42 C43 1.515(8)
C43 H43A 0.9900
C43 H43B 0.9900
C43 C44 1.526(8)
C44 H44 1.0000
C44 C45 1.507(9)
C45 H45A 0.9800
C45 H45B 0.9800
C45 H45C 0.9800
C100 H10A 0.9900
C100 H10B 0.9900
C100 C101 1.498(9)
C101 H10C 0.9900
C101 H10D 0.9900
C101 C23B 1.482(9)
C102 H102 1.0000
C102 C103 1.498(8)
C102 C23B 1.525(8)
C103 H10E 0.9800
C103 H10F 0.9800
C103 H10G 0.9800
C104 H10H 0.9900
C104 H10I 0.9900
C104 C105 1.509(10)
C104 O3B 1.451(9)
C105 H10J 0.9900
C105 H10K 0.9900
C105 C106 1.529(10)
C106 H10L 0.9900
C106 H10M 0.9900
C106 C107 1.523(9)
C107 H107 1.0000
C107 O3B 1.426(9)
C107 C27B 1.521(10)
C108 H10N 0.9900
C108 H10O 0.9900
C108 C109 1.528(10)
C109 H10P 0.9900
C109 H10Q 0.9900
C109 C110 1.538(10)
C110 H11D 0.9900
C110 H11E 0.9900
C110 C111 1.523(10)
C111 H111 1.0000
C111 C112 1.516(10)
C112 H1 0.9800
C112 H2 0.9800
C112 H11F 0.9800
C113 H11G 0.9900
C113 H11H 0.9900
C113 C114 1.554(9)
C114 H11I 0.9900
C114 H11J 0.9900
C114 C115 1.531(9)
C115 H11K 0.9900
C115 H11L 0.9900
C115 C116 1.526(9)
C116 H116 1.0000
C116 C117 1.504(9)
C117 H11M 0.9800
C117 H11N 0.9800
C117 H11O 0.9800
C118 H11P 0.9900
C118 H11Q 0.9900
C118 C119 1.541(10)
C119 H11R 0.9900
C119 H11S 0.9900
C121 H121 1.0000
C121 C122 1.491(9)
C122 H12D 0.9800
C122 H12E 0.9800
C122 H12F 0.9800
C23B H23C 0.9900
C23B H23D 0.9900
C27B H27C 0.9800
C27B H27D 0.9800
C27B H27E 0.9800

loop_
_geom_torsion_atom_site_label_1
_geom_torsion_atom_site_label_2
_geom_torsion_atom_site_label_3
_geom_torsion_atom_site_label_4
_geom_torsion
Cl1 Al1 N1 Si1 -52.17(19)
Cl1 Al1 N1 C1 123.7(2)
Si1 N1 C1 C2 -93.4(3)
Si1 N1 C1 C6 86.6(3)
Al1 N1 C1 C2 90.5(3)
Al1 N1 C1 C6 -89.6(3)
Mg1 O1 C16 C17 -138.6(3)
Mg1 O1 C16 C20 98.4(4)
Mg1 O1 C19 C18 164.4(3)
Mg1 O2 C21 C22 159.5(5)
Mg1 O2 C24 C23 -129.5(5)
Mg1 O2 C24 C25 100.7(6)
Mg1 O2 C100 C101 -151.9(9)
Mg1 O2 C102 C103 -95.5(7)
Mg1 O2 C102 C23B 155.0(6)
O1 C16 C17 C18 -37.4(5)
N1 C1 C2 C3 178.7(3)
N1 C1 C2 C7 -3.4(5)
N1 C1 C6 C5 -178.4(3)
N1 C1 C6 C10 3.0(5)
C1 C2 C3 C4 -0.1(6)
C1 C2 C7 C8 133.8(4)
C1 C2 C7 C9 -102.8(4)
C1 C6 C10 C11 110.9(4)
C1 C6 C10 C12 -126.3(4)
Cl2 Al1 N1 Si1 -173.42(13)
Cl2 Al1 N1 C1 2.4(3)
Mg2 O3 C26 C27 126.7(5)
Mg2 O3 C29 C28 -148.3(4)
Mg2 O3 C29 C30 90.4(6)
Mg2 O4 C31 C32 132.2(5)
Mg2 O4 C34 C33 -117.5(4)
Mg2 O4 C34 C35 113.6(7)
Mg2 O4 C108 C109 -133.5(12)
Mg2 O4 C111 C110 156.2(9)
Mg2 O4 C111 C112 -96.7(16)
O2 C21 C22 C23 -28.8(9)
O2 C100 C101 C23B -11.1(15)
O2 C102 C23B C101 -7.8(12)
C2 C1 C6 C5 1.5(5)
C2 C1 C6 C10 -177.0(3)
C2 C3 C4 C5 1.2(7)
Cl3 Al1 N1 Si1 66.56(19)
Cl3 Al1 N1 C1 -117.6(2)
Mg3 O5 C36 C37 139.9(6)
Mg3 O5 C36 C40 -108.3(8)
Mg3 O5 C39 C38 -160.2(8)
Mg3 O5 C113 C114 108.7(8)
Mg3 O5 C116 C115 -124.8(8)
Mg3 O5 C116 C117 107.2(7)
Mg3 O6 C41 C42 -173.9(5)
Mg3 O6 C44 C43 146.7(6)
Mg3 O6 C44 C45 -97.4(8)
Mg3 O6 C118 C119 101.0(12)
Mg3 O6 C121 C120 -130.3(14)
Mg3 O6 C121 C122 111.1(11)
O3 C26 C27 C28 41.9(7)
C3 C2 C7 C8 -48.2(5)
C3 C2 C7 C9 75.2(4)
C3 C4 C5 C6 -1.0(6)
O4 C31 C32 C33 -0.2(8)
O4 C108 C109 C110 -35.8(18)
C4 C5 C6 C1 -0.4(6)
C4 C5 C6 C10 178.2(4)
O5 C36 C37 C38 24.0(11)
O5 C113 C114 C115 44.1(13)
C5 C6 C10 C11 -67.7(4)
C5 C6 C10 C12 55.2(5)
O6 C41 C42 C43 34.5(10)
O6 C118 C119 C120 60.6(18)
C6 C1 C2 C3 -1.3(5)
C6 C1 C2 C7 176.7(3)
C7 C2 C3 C4 -178.1(4)
C13 Si1 N1 Al1 -152.5(2)
C13 Si1 N1 C1 31.5(3)
C14 Si1 N1 Al1 86.0(2)
C14 Si1 N1 C1 -89.9(3)
C15 Si1 N1 Al1 -32.9(2)
C15 Si1 N1 C1 151.2(2)
C16 O1 C19 C18 6.0(4)
C16 C17 C18 C19 40.8(5)
C17 C18 C19 O1 -29.6(5)
C19 O1 C16 C17 18.5(4)
C19 O1 C16 C20 -104.6(4)
C20 C16 C17 C18 83.7(6)
C21 O2 C24 C23 11.3(7)
C21 O2 C24 C25 -118.6(7)
C21 O2 C100 C101 54.5(13)
C21 O2 C102 C103 -8.3(7)
C21 O2 C102 C23B -117.9(10)
C21 C22 C23 C24 33.5(9)
C22 C23 C24 O2 -28.8(8)
C22 C23 C24 C25 92.4(9)
C24 O2 C21 C22 12.0(8)
C24 O2 C100 C101 -28.0(9)
C24 O2 C102 C103 143.1(8)
C24 O2 C102 C23B 33.5(7)
C26 O3 C29 C28 10.7(7)
C26 O3 C29 C30 -110.6(6)
C26 C27 C28 C29 -35.6(7)
C27 C28 C29 O3 16.3(7)
C27 C28 C29 C30 136.3(7)
C29 O3 C26 C27 -33.7(7)
C31 O4 C34 C33 34.1(6)
C31 O4 C34 C35 -94.8(7)
C31 O4 C108 C109 86.9(15)
C31 O4 C111 C110 -95.6(13)
C31 O4 C111 C112 11.4(14)
C31 C32 C33 C34 20.3(8)
C32 C33 C34 O4 -33.3(7)
C32 C33 C34 C35 88.5(10)
C34 O4 C31 C32 -20.8(6)
C34 O4 C108 C109 -16.1(12)
C34 O4 C111 C110 39.5(10)
C34 O4 C111 C112 146.6(17)
C36 O5 C39 C38 -3.0(11)
C36 O5 C113 C114 -12.3(8)
C36 O5 C116 C115 -8.3(9)
C36 O5 C116 C117 -136.4(10)
C36 C37 C38 C39 -25.0(14)
C37 C38 C39 O5 17.8(14)
C39 O5 C36 C37 -13.1(9)
C39 O5 C36 C40 98.7(9)
C39 O5 C113 C114 -113.6(9)
C39 O5 C116 C115 131.8(10)
C39 O5 C116 C117 3.7(7)
C40 C36 C37 C38 -84.4(12)
C41 O6 C44 C43 -11.3(8)
C41 O6 C44 C45 104.6(8)
C41 O6 C118 C119 -119.6(12)
C41 O6 C121 C120 122.7(17)
C41 O6 C121 C122 4.1(10)
C41 C42 C43 C44 -40.8(11)
C42 C43 C44 O6 32.6(10)
C42 C43 C44 C45 -81.6(12)
C44 O6 C41 C42 -14.6(8)
C44 O6 C118 C119 -11.8(10)
C44 O6 C121 C120 -18.3(14)
C44 O6 C121 C122 -136.9(15)
C100 O2 C21 C22 -47.5(11)
C100 O2 C24 C23 134.9(8)
C100 O2 C24 C25 5.1(7)
C100 O2 C102 C103 109.9(8)
C100 O2 C102 C23B 0.3(10)
C100 C101 C23B C102 11.6(15)
C102 O2 C21 C22 38.0(7)
C102 O2 C24 C23 -8.3(6)
C102 O2 C24 C25 -138.2(7)
C102 O2 C100 C101 7.1(12)
C103 C102 C23B C101 -117.0(11)
C104 C105 C106 C107 38(2)
C105 C104 O3B Mg2 180.0(14)
C105 C104 O3B C107 -1(2)
C105 C106 C107 O3B -38(2)
C105 C106 C107 C27B 83(2)
C106 C107 O3B Mg2 -155.6(11)
C106 C107 O3B C104 25(2)
C108 O4 C31 C32 -87.7(10)
C108 O4 C34 C33 129.8(11)
C108 O4 C34 C35 0.8(12)
C108 O4 C111 C110 -5.5(17)
C108 O4 C111 C112 101.6(18)
C108 C109 C110 C111 33.5(18)
C109 C110 C111 O4 -19.4(18)
C109 C110 C111 C112 -127(2)
C111 O4 C31 C32 20.5(9)
C111 O4 C34 C33 -3.7(8)
C111 O4 C34 C35 -132.7(10)
C111 O4 C108 C109 28(2)
C113 O5 C36 C37 -114.8(10)
C113 O5 C36 C40 -3.0(9)
C113 O5 C39 C38 60.1(11)
C113 O5 C116 C115 27.0(10)
C113 O5 C116 C117 -101.1(8)
C113 C114 C115 C116 -28.5(15)
C114 C115 C116 O5 2.1(14)
C114 C115 C116 C117 121.7(13)
C116 O5 C36 C37 24.6(7)
C116 O5 C36 C40 136.4(10)
C116 O5 C39 C38 -37.2(9)
C116 O5 C113 C114 -46.2(10)
C118 O6 C41 C42 44.5(10)
C118 O6 C44 C43 -101.8(12)
C118 O6 C44 C45 14.1(12)
C118 O6 C121 C120 24.4(17)
C118 O6 C121 C122 -94.2(13)
C119 C120 C121 O6 14(2)
C119 C120 C121 C122 129.4(18)
C121 C120 C119 C118 -43(2)
C121 O6 C41 C42 -50.3(9)
C121 O6 C44 C43 25.5(9)
C121 O6 C44 C45 141.4(11)
C121 O6 C118 C119 -55.9(14)
O3B C104 C105 C106 -24(3)
C27B C107 O3B Mg2 83.1(18)
C27B C107 O3B C104 -96(2)
